data_7200008
loop_
_publ_author_name
'Kendrick, John'
'Gourlay, Matthew D.'
'Neumann, Marcus A.'
'Leusen, Frank J. J.'

_publ_section_title
;
 Predicting spontaneous racemate resolution using recent developments in
 crystal structure prediction
;
_journal_issue 11
_journal_name_full CrystEngComm
_journal_page_first 2391
_journal_page_last 2399
_journal_paper_doi 10.1039/b909038j
_journal_volume 11
_journal_year 2009
_space_group_IT_number 4
_symmetry_cell_setting monoclinic
_symmetry_Int_Tables_number 4
_symmetry_space_group_name_Hall 'P 2yb'
_symmetry_space_group_name_H-M 'P 1 21 1'
_cell_angle_alpha 90.000000
_cell_angle_beta 107.328294
_cell_angle_gamma 90.000000
_cell_length_a 8.036234
_cell_length_b 11.797603
_cell_length_c 6.794262
_cell_volume 614.917
_cod_data_source_file 23HTP_enantiopure.cif
_cod_data_source_block 23HTP_E_9
_cod_original_sg_symbol_H-M 'P 2_1'
_cod_struct_determination_method theoretical
_cod_database_code 7200008

loop_
_symmetry_equiv_pos_site_id
_symmetry_equiv_pos_as_xyz
1 x,y,z
2 -x,y+1/2,-z

loop_
_atom_site_label
_atom_site_type_symbol
_atom_site_fract_x
_atom_site_fract_y
_atom_site_fract_z
C1 C -0.155166 -0.049700 0.240167
C2 C -0.035006 -0.056466 0.102717
C3 C 0.116986 0.024893 0.205076
N4 N 0.029104 0.106759 0.308559
C5 C -0.153501 0.076167 0.298687
O6 O 0.093212 0.205151 0.370755
C7 C 0.266288 -0.035902 0.364115
C8 C 0.308780 -0.012670 0.574997
H9 H 0.233714 0.048693 0.632106
C10 C 0.451015 -0.066644 0.712376
H11 H 0.485379 -0.046543 0.876055
C12 C 0.551028 -0.144613 0.643884
H13 H 0.663724 -0.185210 0.750602
C14 C 0.506067 -0.170743 0.432944
O15 O 0.595183 -0.247756 0.355285
C16 C 0.364566 -0.115757 0.294603
H17 H 0.333859 -0.137098 0.131730
C18 C 0.186051 0.088329 0.048739
C19 C -0.183001 0.097363 0.507347
C20 C -0.279012 0.148660 0.131018
H21 H -0.286961 -0.080691 0.164057
H22 H -0.102255 -0.100977 0.379799
H23 H 0.011874 -0.142498 0.090057
H24 H -0.102583 -0.026800 -0.053929
H25 H 0.701969 -0.272693 0.464940
H26 H 0.292657 0.145464 0.126519
H27 H 0.235500 0.027282 -0.041499
H28 H 0.081997 0.137905 -0.057351
H29 H -0.093883 0.045437 0.627019
H30 H -0.162608 0.187073 0.550092
H31 H -0.317027 0.074616 0.499952
H32 H -0.254746 0.238696 0.168624
H33 H -0.265258 0.132913 -0.022416
H34 H -0.413973 0.129932 0.125160
